data_1517927
loop_
_publ_author_name
'Norikane, Yasuo'
'Uchida, Emi'
'Tanaka, Satoko'
'Fujiwara, Kyoko'
'Koyama, Emiko'
'Azumi, Reiko'
'Akiyama, Haruhisa'
'Kihara, Hideyuki'
'Yoshida, Masaru'

_publ_section_title
;
 Photoinduced Crystal-to-Liquid Phase Transitions of Azobenzene
 Derivatives and Their Application in Photolithography Processes through a
 Solid-Liquid Patterning.
;
_journal_issue 19
_journal_name_full 'Organic letters'
_journal_page_first 5012
_journal_page_last 5015
_journal_paper_doi 10.1021/ol502223u
_journal_volume 16
_journal_year 2014
_chemical_formula_sum 'C37 H60 N2 O2'
_chemical_formula_weight 564.88
_chemical_melting_point 339
_chemical_name_common 4,4'-Didodecyloxy-3-methylazobenzene
_chemical_name_systematic
; 
 ? 
;
_space_group_IT_number 4
_symmetry_cell_setting monoclinic
_symmetry_space_group_name_Hall 'P 2yb'
_symmetry_space_group_name_H-M 'P 1 21 1'
_atom_sites_solution_hydrogens geom
_atom_sites_solution_primary direct
_atom_sites_solution_secondary difmap
_audit_creation_method SHELXL-97
_cell_angle_alpha 90.00
_cell_angle_beta 97.096(3)
_cell_angle_gamma 90.00
_cell_formula_units_Z 2
_cell_length_a 7.483(2)
_cell_length_b 9.480(3)
_cell_length_c 24.880(7)
_cell_measurement_reflns_used 3778
_cell_measurement_temperature 183(2)
_cell_measurement_theta_max 25.50
_cell_measurement_theta_min 2.30
_cell_volume 1751.4(9)
_computing_cell_refinement 'Bruker SAINT'
_computing_data_collection 'Bruker APEX2'
_computing_data_reduction 'Bruker SAINT'
_computing_molecular_graphics 'Bruker SHELXTL'
_computing_publication_material 'Bruker SHELXTL'
_computing_structure_refinement 'SHELXL-97 (Sheldrick, 1997)'
_computing_structure_solution 'SHELXS-97 (Sheldrick, 1990)'
_diffrn_ambient_temperature 183(2)
_diffrn_detector_area_resol_mean 8.333
_diffrn_measured_fraction_theta_full 0.993
_diffrn_measured_fraction_theta_max 0.993
_diffrn_measurement_device_type 'Bruker APEX-II CCD'
_diffrn_measurement_method '\f and \w scans'
_diffrn_radiation_monochromator graphite
_diffrn_radiation_source 'rotating unit'
_diffrn_radiation_type MoK\a
_diffrn_radiation_wavelength 0.71073
_diffrn_reflns_av_R_equivalents 0.0225
_diffrn_reflns_av_sigmaI/netI 0.0212
_diffrn_reflns_limit_h_max 9
_diffrn_reflns_limit_h_min -8
_diffrn_reflns_limit_k_max 11
_diffrn_reflns_limit_k_min -11
_diffrn_reflns_limit_l_max 30
_diffrn_reflns_limit_l_min -30
_diffrn_reflns_number 14282
_diffrn_reflns_theta_full 25.53
_diffrn_reflns_theta_max 25.53
_diffrn_reflns_theta_min 1.65
_exptl_absorpt_coefficient_mu 0.065
_exptl_absorpt_correction_T_max 0.9968
_exptl_absorpt_correction_T_min 0.9809
_exptl_absorpt_correction_type multi-scan
_exptl_absorpt_process_details sadabs
_exptl_crystal_colour 'pale yellow'
_exptl_crystal_density_diffrn 1.071
_exptl_crystal_density_method 'not measured'
_exptl_crystal_description needle
_exptl_crystal_F_000 624
_exptl_crystal_size_max 0.30
_exptl_crystal_size_mid 0.10
_exptl_crystal_size_min 0.05
_refine_diff_density_max 0.695
_refine_diff_density_min -0.245
_refine_diff_density_rms 0.045
_refine_ls_extinction_method none
_refine_ls_goodness_of_fit_ref 0.948
_refine_ls_hydrogen_treatment mixed
_refine_ls_matrix_type full
_refine_ls_number_parameters 373
_refine_ls_number_reflns 3459
_refine_ls_number_restraints 1
_refine_ls_restrained_S_all 0.948
_refine_ls_R_factor_all 0.0867
_refine_ls_R_factor_gt 0.0496
_refine_ls_shift/su_max 0.016
_refine_ls_shift/su_mean 0.004
_refine_ls_structure_factor_coef Fsqd
_refine_ls_weighting_details 'calc w=1/[\s^2^(Fo^2^)+(0.1122P)^2^+0.9323P] where P=(Fo^2^+2Fc^2^)/3'
_refine_ls_weighting_scheme calc
_refine_ls_wR_factor_gt 0.1431
_refine_ls_wR_factor_ref 0.2018
_reflns_number_gt 2238
_reflns_number_total 3459
_reflns_threshold_expression >2sigma(I)
_cod_data_source_file ol502223u_si_002.cif
_cod_data_source_block 2a
_cod_depositor_comments
;
The following automatic conversions were performed:

'_symmetry_cell_setting' value 'Monoclinic' changed to 'monoclinic'
according to
/home/saulius/struct/COD-crude-data--automatic-downloads/current/ACS/lib/dictionaries/cif_core.dic
dictionary named 'cif_core.dic' version 2.4.2 from 2011-04-26.

Automatic conversion script
Id: cif_fix_values 2827 2014-09-09 07:05:25Z andrius 
;
_cod_original_cell_volume 1751.5(8)
_cod_original_sg_symbol_H-M 'P 21'
_cod_database_code 1517927

loop_
_symmetry_equiv_pos_as_xyz
'x, y, z'
'-x, y+1/2, -z'

loop_
_atom_site_label
_atom_site_type_symbol
_atom_site_fract_x
_atom_site_fract_y
_atom_site_fract_z
_atom_site_U_iso_or_equiv
_atom_site_adp_type
_atom_site_occupancy
_atom_site_symmetry_multiplicity
_atom_site_calc_flag
_atom_site_refinement_flags
C1 C 0.0621(7) 0.4217(6) 1.03573(19) 0.0475(13) Uani 1 1 d .
C2 C 0.0807(7) 0.3340(7) 1.08015(19) 0.0570(16) Uani 1 1 d .
H2 H 0.1813 0.2721 1.0845 0.068 Uiso 1 1 calc R
C3 C -0.0369(6) 0.3297(7) 1.1188(2) 0.0510(14) Uani 1 1 d .
H3 H -0.0187 0.2694 1.1495 0.061 Uiso 1 1 calc R
C4 C -0.1861(7) 0.4214(7) 1.10942(19) 0.0495(14) Uani 1 1 d .
C5 C -0.2111(7) 0.5123(7) 1.06518(18) 0.0552(16) Uani 1 1 d .
H5 H -0.3127 0.5731 1.0603 0.066 Uiso 1 1 calc R
C6 C -0.0862(7) 0.5133(7) 1.02814(19) 0.0542(15) Uani 1 1 d .
H6 H -0.1011 0.5754 0.9980 0.065 Uiso 1 1 calc R
C7 C 0.4385(7) 0.3607(7) 0.96513(19) 0.0519(15) Uani 1 1 d .
C8 C 0.4164(7) 0.4557(7) 0.92111(19) 0.0544(15) Uani 1 1 d .
H8 H 0.3168 0.5185 0.9160 0.065 Uiso 1 1 calc R
C9 C 0.5438(7) 0.4539(7) 0.88611(19) 0.0563(15) Uani 1 1 d .
C10 C 0.6916(6) 0.3626(6) 0.89149(18) 0.0472(13) Uani 1 1 d .
C11 C 0.7128(7) 0.2755(6) 0.93550(17) 0.0476(13) Uani 1 1 d .
H11 H 0.8142 0.2146 0.9412 0.057 Uiso 1 1 calc R
C12 C 0.5868(7) 0.2757(6) 0.97179(19) 0.0500(14) Uani 1 1 d .
H12 H 0.6040 0.2148 1.0023 0.060 Uiso 1 1 calc R
C13 C -0.4633(7) 0.5004(8) 1.13773(17) 0.0552(15) Uani 1 1 d .
H13A H -0.5350 0.4710 1.1034 0.066 Uiso 1 1 calc R
H13B H -0.4348 0.6020 1.1355 0.066 Uiso 1 1 calc R
C14 C -0.5714(6) 0.4696(7) 1.18842(17) 0.0553(16) Uani 1 1 d .
H14A H -0.6951 0.5077 1.1808 0.066 Uiso 1 1 calc R
H14B H -0.5802 0.3665 1.1938 0.066 Uiso 1 1 calc R
C15 C -0.4760(6) 0.5377(7) 1.24014(14) 0.0463(14) Uani 1 1 d .
H15A H -0.3463 0.5135 1.2440 0.056 Uiso 1 1 calc R
H15B H -0.4871 0.6415 1.2373 0.056 Uiso 1 1 calc R
C16 C -0.5572(7) 0.4869(6) 1.29010(18) 0.0451(13) Uani 1 1 d .
H16A H -0.6868 0.5115 1.2859 0.054 Uiso 1 1 calc R
H16B H -0.5475 0.3829 1.2923 0.054 Uiso 1 1 calc R
C17 C -0.4667(6) 0.5501(6) 1.34264(15) 0.0417(12) Uani 1 1 d .
H17A H -0.3356 0.5322 1.3450 0.050 Uiso 1 1 calc R
H17B H -0.4846 0.6536 1.3413 0.050 Uiso 1 1 calc R
C18 C -0.5333(7) 0.4943(6) 1.39370(18) 0.0424(12) Uani 1 1 d .
H18A H -0.6636 0.5146 1.3919 0.051 Uiso 1 1 calc R
H18B H -0.5184 0.3905 1.3946 0.051 Uiso 1 1 calc R
C19 C -0.4388(6) 0.5548(6) 1.44573(15) 0.0399(12) Uani 1 1 d .
H19A H -0.4572 0.6583 1.4454 0.048 Uiso 1 1 calc R
H19B H -0.3079 0.5374 1.4469 0.048 Uiso 1 1 calc R
C20 C -0.5012(8) 0.4954(6) 1.4969(2) 0.0424(12) Uani 1 1 d .
H20A H -0.6315 0.5147 1.4961 0.051 Uiso 1 1 calc R
H20B H -0.4853 0.3917 1.4968 0.051 Uiso 1 1 calc R
C21 C -0.4049(6) 0.5531(6) 1.54842(15) 0.0412(12) Uani 1 1 d .
H21A H -0.4194 0.6569 1.5480 0.049 Uiso 1 1 calc R
H21B H -0.2748 0.5328 1.5492 0.049 Uiso 1 1 calc R
C22 C -0.4661(7) 0.4966(6) 1.60037(18) 0.0441(13) Uani 1 1 d .
H22A H -0.5961 0.5169 1.5998 0.053 Uiso 1 1 calc R
H22B H -0.4512 0.3929 1.6010 0.053 Uiso 1 1 calc R
C23 C -0.3674(6) 0.5565(7) 1.65145(16) 0.0511(14) Uani 1 1 d .
H23A H -0.3769 0.6606 1.6498 0.061 Uiso 1 1 calc R
H23B H -0.2383 0.5319 1.6529 0.061 Uiso 1 1 calc R
C24 C -0.4336(9) 0.5065(9) 1.7034(2) 0.072(2) Uani 1 1 d .
H24A H -0.5590 0.5360 1.7038 0.108 Uiso 1 1 calc R
H24B H -0.3587 0.5479 1.7345 0.108 Uiso 1 1 calc R
H24C H -0.4260 0.4034 1.7054 0.108 Uiso 1 1 calc R
C25 C 0.9700(6) 0.2939(8) 0.85862(19) 0.0580(17) Uani 1 1 d .
H25A H 1.0464 0.3230 0.8921 0.070 Uiso 1 1 calc R
H25B H 0.9425 0.1922 0.8616 0.070 Uiso 1 1 calc R
C26 C 1.0607(6) 0.3167(8) 0.81436(17) 0.0578(17) Uani 1 1 d .
H26A H 1.1843 0.2791 0.8230 0.069 Uiso 1 1 calc R
H26B H 1.0712 0.4198 0.8094 0.069 Uiso 1 1 calc R
C27 C 0.9801(6) 0.2537(7) 0.76105(17) 0.0516(15) Uani 1 1 d .
H27A H 0.8493 0.2737 0.7563 0.062 Uiso 1 1 calc R
H27B H 0.9947 0.1500 0.7634 0.062 Uiso 1 1 calc R
C28 C 1.0563(7) 0.3037(7) 0.71076(18) 0.0485(14) Uani 1 1 d .
H28A H 1.1865 0.2811 0.7146 0.058 Uiso 1 1 calc R
H28B H 1.0443 0.4076 0.7084 0.058 Uiso 1 1 calc R
C29 C 0.9664(6) 0.2392(6) 0.65782(16) 0.0449(13) Uani 1 1 d .
H29A H 0.9872 0.1360 0.6588 0.054 Uiso 1 1 calc R
H29B H 0.8349 0.2551 0.6552 0.054 Uiso 1 1 calc R
C30 C 1.0351(7) 0.2996(7) 0.60765(17) 0.0436(13) Uani 1 1 d .
H30A H 1.1657 0.2803 0.6095 0.052 Uiso 1 1 calc R
H30B H 1.0186 0.4032 0.6074 0.052 Uiso 1 1 calc R
C31 C 0.9389(6) 0.2382(6) 0.55485(15) 0.0408(12) Uani 1 1 d .
H31A H 0.8080 0.2555 0.5536 0.049 Uiso 1 1 calc R
H31B H 0.9576 0.1348 0.5550 0.049 Uiso 1 1 calc R
C32 C 1.0029(8) 0.2998(6) 0.5037(2) 0.0422(12) Uani 1 1 d .
H32A H 1.1336 0.2820 0.5047 0.051 Uiso 1 1 calc R
H32B H 0.9845 0.4033 0.5035 0.051 Uiso 1 1 calc R
C33 C 0.9040(6) 0.2373(6) 0.45140(15) 0.0414(12) Uani 1 1 d .
H33A H 0.9212 0.1337 0.4519 0.050 Uiso 1 1 calc R
H33B H 0.7734 0.2560 0.4503 0.050 Uiso 1 1 calc R
C34 C 0.9684(7) 0.2968(7) 0.40057(18) 0.0454(13) Uani 1 1 d .
H34A H 1.0987 0.2773 0.4014 0.054 Uiso 1 1 calc R
H34B H 0.9519 0.4005 0.4001 0.054 Uiso 1 1 calc R
C35 C 0.8674(6) 0.2342(7) 0.34877(17) 0.0505(14) Uani 1 1 d .
H35A H 0.8806 0.1303 0.3500 0.061 Uiso 1 1 calc R
H35B H 0.7376 0.2562 0.3476 0.061 Uiso 1 1 calc R
C36 C 0.9331(8) 0.2884(8) 0.2979(2) 0.0658(18) Uani 1 1 d .
H36A H 0.9198 0.3913 0.2963 0.099 Uiso 1 1 calc R
H36B H 0.8620 0.2460 0.2663 0.099 Uiso 1 1 calc R
H36C H 1.0602 0.2635 0.2980 0.099 Uiso 1 1 calc R
C37 C 0.5088(9) 0.5519(8) 0.8420(2) 0.090(2) Uani 1 1 d .
H37A H 0.4156 0.6188 0.8498 0.135 Uiso 1 1 calc R
H37B H 0.4676 0.5004 0.8086 0.135 Uiso 1 1 calc R
H37C H 0.6195 0.6035 0.8374 0.135 Uiso 1 1 calc R
N1 N 0.1829(6) 0.4321(6) 0.99582(15) 0.0540(12) Uani 1 1 d .
N2 N 0.3181(6) 0.3527(6) 1.00487(15) 0.0538(12) Uani 1 1 d .
O1 O -0.2988(4) 0.4170(5) 1.14798(13) 0.0584(11) Uani 1 1 d .
O2 O 0.8070(5) 0.3732(5) 0.85268(11) 0.0568(11) Uani 1 1 d .

loop_
_atom_site_aniso_label
_atom_site_aniso_U_11
_atom_site_aniso_U_22
_atom_site_aniso_U_33
_atom_site_aniso_U_23
_atom_site_aniso_U_13
_atom_site_aniso_U_12
C1 0.042(3) 0.048(4) 0.052(3) -0.014(3) 0.001(2) -0.002(3)
C2 0.045(3) 0.059(4) 0.065(3) -0.015(4) -0.005(3) 0.011(3)
C3 0.043(3) 0.050(3) 0.058(3) 0.003(3) 0.003(2) 0.006(3)
C4 0.047(3) 0.056(4) 0.044(3) -0.013(3) 0.002(2) -0.002(3)
C5 0.042(3) 0.075(5) 0.047(3) -0.012(3) -0.001(2) 0.008(3)
C6 0.051(3) 0.061(4) 0.048(3) -0.014(3) -0.004(2) 0.003(3)
C7 0.048(3) 0.059(4) 0.047(3) -0.017(3) -0.001(2) -0.001(3)
C8 0.046(3) 0.058(4) 0.058(3) -0.010(3) 0.001(2) 0.003(3)
C9 0.065(4) 0.059(4) 0.041(3) -0.005(3) -0.006(2) 0.008(3)
C10 0.044(3) 0.049(3) 0.046(3) -0.011(3) -0.004(2) 0.006(3)
C11 0.053(3) 0.042(3) 0.046(3) -0.005(3) -0.003(2) 0.007(3)
C12 0.052(3) 0.049(3) 0.047(3) -0.004(3) 0.000(2) -0.001(3)
C13 0.063(4) 0.065(4) 0.038(2) -0.005(3) 0.010(2) 0.006(3)
C14 0.053(3) 0.066(4) 0.049(3) -0.011(3) 0.014(2) 0.005(3)
C15 0.047(3) 0.055(4) 0.035(2) -0.005(3) -0.001(2) 0.005(3)
C16 0.043(3) 0.041(3) 0.051(3) 0.002(3) 0.005(2) 0.004(3)
C17 0.045(3) 0.037(3) 0.044(2) -0.002(3) 0.008(2) 0.003(3)
C18 0.040(3) 0.037(3) 0.051(3) 0.003(2) 0.009(2) 0.005(2)
C19 0.039(3) 0.034(3) 0.047(3) 0.000(3) 0.010(2) 0.001(2)
C20 0.042(2) 0.037(3) 0.050(2) 0.009(3) 0.0114(19) 0.006(3)
C21 0.045(3) 0.037(3) 0.043(2) -0.004(3) 0.010(2) 0.001(3)
C22 0.041(3) 0.043(3) 0.048(3) 0.008(3) 0.007(2) 0.005(3)
C23 0.056(3) 0.052(4) 0.045(3) -0.002(3) 0.004(2) 0.008(3)
C24 0.080(4) 0.089(5) 0.046(3) 0.008(4) 0.005(3) 0.011(4)
C25 0.034(3) 0.085(5) 0.050(3) -0.014(3) -0.015(2) 0.012(3)
C26 0.038(3) 0.086(5) 0.046(3) -0.008(3) -0.012(2) -0.003(3)
C27 0.044(3) 0.055(4) 0.056(3) -0.007(3) 0.005(2) -0.005(3)
C28 0.042(3) 0.064(4) 0.038(2) -0.007(3) 0.001(2) -0.004(3)
C29 0.043(3) 0.048(3) 0.043(2) -0.002(3) 0.004(2) 0.000(3)
C30 0.040(3) 0.049(3) 0.041(2) -0.006(3) 0.003(2) -0.004(3)
C31 0.043(3) 0.040(3) 0.040(2) -0.001(2) 0.006(2) 0.001(3)
C32 0.039(2) 0.046(3) 0.042(2) -0.009(3) 0.0066(18) -0.006(3)
C33 0.038(3) 0.037(3) 0.050(3) 0.004(3) 0.007(2) 0.003(3)
C34 0.046(3) 0.046(3) 0.045(3) -0.003(3) 0.009(2) 0.001(3)
C35 0.054(3) 0.048(4) 0.049(3) -0.001(3) 0.005(2) 0.007(3)
C36 0.075(4) 0.075(5) 0.047(3) 0.001(3) 0.007(3) 0.013(4)
C37 0.085(4) 0.090(4) 0.098(4) 0.039(4) 0.030(3) 0.021(4)
N1 0.043(2) 0.063(3) 0.054(3) -0.020(3) 0.0008(19) -0.002(3)
N2 0.047(3) 0.056(3) 0.058(3) -0.014(3) 0.001(2) 0.002(3)
O1 0.046(2) 0.070(3) 0.060(2) -0.001(2) 0.0087(17) 0.014(2)
O2 0.059(2) 0.071(3) 0.0396(16) -0.001(2) 0.0033(16) 0.014(2)

loop_
_atom_type_symbol
_atom_type_description
_atom_type_scat_dispersion_real
_atom_type_scat_dispersion_imag
_atom_type_scat_source
C C 0.0033 0.0000 'International Tables Vol C Tables 4.2.6.8 and 6.1.1.4'
H H 0.0000 0.0000 'International Tables Vol C Tables 4.2.6.8 and 6.1.1.4'
N N 0.0061 0.0000 'International Tables Vol C Tables 4.2.6.8 and 6.1.1.4'
O O 0.0106 0.0000 'International Tables Vol C Tables 4.2.6.8 and 6.1.1.4'

loop_
_geom_angle_atom_site_label_1
_geom_angle_atom_site_label_2
_geom_angle_atom_site_label_3
_geom_angle
C2 C1 C6 118.8(5)
C2 C1 N1 126.2(5)
C6 C1 N1 115.0(5)
C3 C2 C1 124.5(5)
C3 C2 H2 117.8
C1 C2 H2 117.8
C2 C3 C4 115.2(5)
C2 C3 H3 122.4
C4 C3 H3 122.4
O1 C4 C5 123.0(5)
O1 C4 C3 114.4(5)
C5 C4 C3 122.6(5)
C6 C5 C4 119.5(5)
C6 C5 H5 120.3
C4 C5 H5 120.3
C5 C6 C1 119.5(5)
C5 C6 H6 120.3
C1 C6 H6 120.3
C12 C7 C8 119.1(5)
C12 C7 N2 117.4(5)
C8 C7 N2 123.4(5)
C9 C8 C7 117.5(5)
C9 C8 H8 121.3
C7 C8 H8 121.3
C8 C9 C10 123.5(5)
C8 C9 C37 113.7(5)
C10 C9 C37 122.7(5)
C11 C10 O2 125.9(5)
C11 C10 C9 117.6(5)
O2 C10 C9 116.4(5)
C10 C11 C12 120.1(5)
C10 C11 H11 120.0
C12 C11 H11 120.0
C7 C12 C11 122.1(5)
C7 C12 H12 119.0
C11 C12 H12 119.0
O1 C13 C14 105.1(4)
O1 C13 H13A 110.7
C14 C13 H13A 110.7
O1 C13 H13B 110.7
C14 C13 H13B 110.7
H13A C13 H13B 108.8
C15 C14 C13 110.8(4)
C15 C14 H14A 109.5
C13 C14 H14A 109.5
C15 C14 H14B 109.5
C13 C14 H14B 109.5
H14A C14 H14B 108.1
C16 C15 C14 111.1(4)
C16 C15 H15A 109.4
C14 C15 H15A 109.4
C16 C15 H15B 109.4
C14 C15 H15B 109.4
H15A C15 H15B 108.0
C17 C16 C15 113.3(4)
C17 C16 H16A 108.9
C15 C16 H16A 108.9
C17 C16 H16B 108.9
C15 C16 H16B 108.9
H16A C16 H16B 107.7
C18 C17 C16 115.2(4)
C18 C17 H17A 108.5
C16 C17 H17A 108.5
C18 C17 H17B 108.5
C16 C17 H17B 108.5
H17A C17 H17B 107.5
C19 C18 C17 114.7(4)
C19 C18 H18A 108.6
C17 C18 H18A 108.6
C19 C18 H18B 108.6
C17 C18 H18B 108.6
H18A C18 H18B 107.6
C18 C19 C20 114.7(4)
C18 C19 H19A 108.6
C20 C19 H19A 108.6
C18 C19 H19B 108.6
C20 C19 H19B 108.6
H19A C19 H19B 107.6
C21 C20 C19 114.7(4)
C21 C20 H20A 108.6
C19 C20 H20A 108.6
C21 C20 H20B 108.6
C19 C20 H20B 108.6
H20A C20 H20B 107.6
C20 C21 C22 115.9(4)
C20 C21 H21A 108.3
C22 C21 H21A 108.3
C20 C21 H21B 108.3
C22 C21 H21B 108.3
H21A C21 H21B 107.4
C23 C22 C21 114.7(5)
C23 C22 H22A 108.6
C21 C22 H22A 108.6
C23 C22 H22B 108.6
C21 C22 H22B 108.6
H22A C22 H22B 107.6
C22 C23 C24 115.2(5)
C22 C23 H23A 108.5
C24 C23 H23A 108.5
C22 C23 H23B 108.5
C24 C23 H23B 108.5
H23A C23 H23B 107.5
C23 C24 H24A 109.5
C23 C24 H24B 109.5
H24A C24 H24B 109.5
C23 C24 H24C 109.5
H24A C24 H24C 109.5
H24B C24 H24C 109.5
C26 C25 O2 109.5(5)
C26 C25 H25A 109.8
O2 C25 H25A 109.8
C26 C25 H25B 109.8
O2 C25 H25B 109.8
H25A C25 H25B 108.2
C25 C26 C27 117.2(5)
C25 C26 H26A 108.0
C27 C26 H26A 108.0
C25 C26 H26B 108.0
C27 C26 H26B 108.0
H26A C26 H26B 107.2
C26 C27 C28 116.9(5)
C26 C27 H27A 108.1
C28 C27 H27A 108.1
C26 C27 H27B 108.1
C28 C27 H27B 108.1
H27A C27 H27B 107.3
C27 C28 C29 114.6(5)
C27 C28 H28A 108.6
C29 C28 H28A 108.6
C27 C28 H28B 108.6
C29 C28 H28B 108.6
H28A C28 H28B 107.6
C30 C29 C28 113.5(4)
C30 C29 H29A 108.9
C28 C29 H29A 108.9
C30 C29 H29B 108.9
C28 C29 H29B 108.9
H29A C29 H29B 107.7
C29 C30 C31 113.0(4)
C29 C30 H30A 109.0
C31 C30 H30A 109.0
C29 C30 H30B 109.0
C31 C30 H30B 109.0
H30A C30 H30B 107.8
C30 C31 C32 113.9(4)
C30 C31 H31A 108.8
C32 C31 H31A 108.8
C30 C31 H31B 108.8
C32 C31 H31B 108.8
H31A C31 H31B 107.7
C31 C32 C33 112.9(4)
C31 C32 H32A 109.0
C33 C32 H32A 109.0
C31 C32 H32B 109.0
C33 C32 H32B 109.0
H32A C32 H32B 107.8
C34 C33 C32 113.2(4)
C34 C33 H33A 108.9
C32 C33 H33A 108.9
C34 C33 H33B 108.9
C32 C33 H33B 108.9
H33A C33 H33B 107.8
C33 C34 C35 112.5(4)
C33 C34 H34A 109.1
C35 C34 H34A 109.1
C33 C34 H34B 109.1
C35 C34 H34B 109.1
H34A C34 H34B 107.8
C36 C35 C34 113.4(5)
C36 C35 H35A 108.9
C34 C35 H35A 108.9
C36 C35 H35B 108.9
C34 C35 H35B 108.9
H35A C35 H35B 107.7
C35 C36 H36A 109.5
C35 C36 H36B 109.5
H36A C36 H36B 109.5
C35 C36 H36C 109.5
H36A C36 H36C 109.5
H36B C36 H36C 109.5
C9 C37 H37A 109.5
C9 C37 H37B 109.5
H37A C37 H37B 109.5
C9 C37 H37C 109.5
H37A C37 H37C 109.5
H37B C37 H37C 109.5
N2 N1 C1 113.5(4)
N1 N2 C7 114.1(4)
C4 O1 C13 116.5(4)
C10 O2 C25 119.5(4)

loop_
_geom_bond_atom_site_label_1
_geom_bond_atom_site_label_2
_geom_bond_distance
C1 C2 1.376(7)
C1 C6 1.403(7)
C1 N1 1.426(6)
C2 C3 1.383(6)
C2 H2 0.9500
C3 C4 1.411(7)
C3 H3 0.9500
C4 O1 1.354(5)
C4 C5 1.392(7)
C5 C6 1.392(6)
C5 H5 0.9500
C6 H6 0.9500
C7 C12 1.364(7)
C7 C8 1.412(8)
C7 N2 1.420(6)
C8 C9 1.369(6)
C8 H8 0.9500
C9 C10 1.397(7)
C9 C37 1.438(8)
C10 C11 1.365(7)
C10 O2 1.376(5)
C11 C12 1.384(6)
C11 H11 0.9500
C12 H12 0.9500
C13 O1 1.459(6)
C13 C14 1.607(6)
C13 H13A 0.9900
C13 H13B 0.9900
C14 C15 1.535(6)
C14 H14A 0.9900
C14 H14B 0.9900
C15 C16 1.527(6)
C15 H15A 0.9900
C15 H15B 0.9900
C16 C17 1.519(7)
C16 H16A 0.9900
C16 H16B 0.9900
C17 C18 1.516(6)
C17 H17A 0.9900
C17 H17B 0.9900
C18 C19 1.510(6)
C18 H18A 0.9900
C18 H18B 0.9900
C19 C20 1.517(6)
C19 H19A 0.9900
C19 H19B 0.9900
C20 C21 1.495(7)
C20 H20A 0.9900
C20 H20B 0.9900
C21 C22 1.521(6)
C21 H21A 0.9900
C21 H21B 0.9900
C22 C23 1.500(7)
C22 H22A 0.9900
C22 H22B 0.9900
C23 C24 1.516(7)
C23 H23A 0.9900
C23 H23B 0.9900
C24 H24A 0.9800
C24 H24B 0.9800
C24 H24C 0.9800
C25 C26 1.380(6)
C25 O2 1.425(6)
C25 H25A 0.9900
C25 H25B 0.9900
C26 C27 1.510(6)
C26 H26A 0.9900
C26 H26B 0.9900
C27 C28 1.514(7)
C27 H27A 0.9900
C27 H27B 0.9900
C28 C29 1.531(6)
C28 H28A 0.9900
C28 H28B 0.9900
C29 C30 1.519(6)
C29 H29A 0.9900
C29 H29B 0.9900
C30 C31 1.533(6)
C30 H30A 0.9900
C30 H30B 0.9900
C31 C32 1.530(7)
C31 H31A 0.9900
C31 H31B 0.9900
C32 C33 1.535(7)
C32 H32A 0.9900
C32 H32B 0.9900
C33 C34 1.517(6)
C33 H33A 0.9900
C33 H33B 0.9900
C34 C35 1.531(6)
C34 H34A 0.9900
C34 H34B 0.9900
C35 C36 1.504(7)
C35 H35A 0.9900
C35 H35B 0.9900
C36 H36A 0.9800
C36 H36B 0.9800
C36 H36C 0.9800
C37 H37A 0.9800
C37 H37B 0.9800
C37 H37C 0.9800
N1 N2 1.259(4)

loop_
_geom_torsion_atom_site_label_1
_geom_torsion_atom_site_label_2
_geom_torsion_atom_site_label_3
_geom_torsion_atom_site_label_4
_geom_torsion
C6 C1 C2 C3 -0.5(8)
N1 C1 C2 C3 178.1(5)
C1 C2 C3 C4 1.5(8)
C2 C3 C4 O1 -179.3(5)
C2 C3 C4 C5 -1.5(8)
O1 C4 C5 C6 178.1(5)
C3 C4 C5 C6 0.6(8)
C4 C5 C6 C1 0.6(8)
C2 C1 C6 C5 -0.6(8)
N1 C1 C6 C5 -179.4(5)
C12 C7 C8 C9 2.1(8)
N2 C7 C8 C9 179.1(5)
C7 C8 C9 C10 0.8(8)
C7 C8 C9 C37 178.8(5)
C8 C9 C10 C11 -3.0(8)
C37 C9 C10 C11 179.1(6)
C8 C9 C10 O2 179.5(5)
C37 C9 C10 O2 1.6(8)
O2 C10 C11 C12 179.6(5)
C9 C10 C11 C12 2.4(8)
C8 C7 C12 C11 -2.7(8)
N2 C7 C12 C11 -179.9(5)
C10 C11 C12 C7 0.4(8)
O1 C13 C14 C15 70.2(6)
C13 C14 C15 C16 -169.6(5)
C14 C15 C16 C17 179.5(4)
C15 C16 C17 C18 -175.5(4)
C16 C17 C18 C19 178.4(4)
C17 C18 C19 C20 -178.1(4)
C18 C19 C20 C21 178.7(4)
C19 C20 C21 C22 179.3(4)
C20 C21 C22 C23 -179.9(5)
C21 C22 C23 C24 177.1(5)
O2 C25 C26 C27 -70.6(8)
C25 C26 C27 C28 167.5(6)
C26 C27 C28 C29 -178.5(5)
C27 C28 C29 C30 175.4(5)
C28 C29 C30 C31 -177.8(5)
C29 C30 C31 C32 178.7(5)
C30 C31 C32 C33 -179.7(4)
C31 C32 C33 C34 -179.3(5)
C32 C33 C34 C35 -179.6(4)
C33 C34 C35 C36 -178.2(5)
C2 C1 N1 N2 -1.3(7)
C6 C1 N1 N2 177.4(4)
C1 N1 N2 C7 179.3(6)
C12 C7 N2 N1 -178.9(4)
C8 C7 N2 N1 4.1(7)
C5 C4 O1 C13 7.6(8)
C3 C4 O1 C13 -174.7(5)
C14 C13 O1 C4 177.8(5)
C11 C10 O2 C25 -3.6(8)
C9 C10 O2 C25 173.6(5)
C26 C25 O2 C10 177.8(5)
